data_4081682
loop_
_publ_author_name
'Teets, Thomas S.'
'Labinger, Jay A.'
'Bercaw, John E.'

_publ_section_title
;
 A Thermodynamic Analysis of Rhenium(I)--Formyl C--H Bond Formation via
 Base-Assisted Heterolytic H2Cleavage in the Secondary Coordination Sphere
;
_journal_issue 19
_journal_name_full Organometallics
_journal_page_first 5530
_journal_paper_doi 10.1021/om400810v
_journal_volume 32
_journal_year 2013
_chemical_formula_sum 'C30 H28 B F4 N O6 P Re'
_chemical_formula_weight 802.51
_chemical_name_systematic
; 
 ? 
;
_space_group_IT_number 14
_symmetry_cell_setting monoclinic
_symmetry_space_group_name_Hall '-P 2ybc'
_symmetry_space_group_name_H-M 'P 1 21/c 1'
_atom_sites_solution_hydrogens geom
_atom_sites_solution_primary direct
_atom_sites_solution_secondary difmap
_audit_creation_method SHELXL-97
_cell_angle_alpha 90.00
_cell_angle_beta 112.735(2)
_cell_angle_gamma 90.00
_cell_formula_units_Z 4
_cell_length_a 10.9084(6)
_cell_length_b 25.6184(13)
_cell_length_c 12.0556(7)
_cell_measurement_reflns_used 9978
_cell_measurement_temperature 100(2)
_cell_measurement_theta_max 46.25
_cell_measurement_theta_min 2.42
_cell_volume 3107.2(3)
_computing_cell_refinement 'Bruker SAINT'
_computing_data_collection 'Bruker APEX2'
_computing_data_reduction 'Bruker SAINT'
_computing_molecular_graphics 'Bruker SHELXTL'
_computing_publication_material 'Bruker SHELXTL'
_computing_structure_refinement 'SHELXL-97 (Sheldrick, 2008)'
_computing_structure_solution 'SHELXS-97 (Sheldrick, 2008)'
_diffrn_ambient_temperature 100(2)
_diffrn_measured_fraction_theta_full 0.997
_diffrn_measured_fraction_theta_max 0.997
_diffrn_measurement_device_type 'Bruker APEX-II CCD'
_diffrn_measurement_method '\f and \w scans'
_diffrn_radiation_monochromator graphite
_diffrn_radiation_source 'fine-focus sealed tube'
_diffrn_radiation_type MoK\a
_diffrn_radiation_wavelength 0.71073
_diffrn_reflns_av_R_equivalents 0.0345
_diffrn_reflns_av_sigmaI/netI 0.0169
_diffrn_reflns_limit_h_max 22
_diffrn_reflns_limit_h_min -22
_diffrn_reflns_limit_k_max 52
_diffrn_reflns_limit_k_min -52
_diffrn_reflns_limit_l_max 24
_diffrn_reflns_limit_l_min -24
_diffrn_reflns_number 273842
_diffrn_reflns_theta_full 46.34
_diffrn_reflns_theta_max 46.34
_diffrn_reflns_theta_min 2.00
_exptl_absorpt_coefficient_mu 4.029
_exptl_absorpt_correction_T_max 0.3878
_exptl_absorpt_correction_T_min 0.2643
_exptl_absorpt_correction_type multi-scan
_exptl_absorpt_process_details sadabs
_exptl_crystal_colour colourless
_exptl_crystal_density_diffrn 1.715
_exptl_crystal_density_method 'not measured'
_exptl_crystal_description square
_exptl_crystal_F_000 1576
_exptl_crystal_size_max 0.45
_exptl_crystal_size_mid 0.40
_exptl_crystal_size_min 0.29
_refine_diff_density_max 1.930
_refine_diff_density_min -2.531
_refine_diff_density_rms 0.111
_refine_ls_extinction_method none
_refine_ls_goodness_of_fit_ref 1.189
_refine_ls_hydrogen_treatment mixed
_refine_ls_matrix_type full
_refine_ls_number_parameters 405
_refine_ls_number_reflns 27379
_refine_ls_number_restraints 1
_refine_ls_restrained_S_all 1.189
_refine_ls_R_factor_all 0.0273
_refine_ls_R_factor_gt 0.0232
_refine_ls_shift/su_max 0.040
_refine_ls_shift/su_mean 0.000
_refine_ls_structure_factor_coef Fsqd
_refine_ls_weighting_details 'calc w=1/[\s^2^(Fo^2^)+(0.0122P)^2^+2.1642P] where P=(Fo^2^+2Fc^2^)/3'
_refine_ls_weighting_scheme calc
_refine_ls_wR_factor_gt 0.0466
_refine_ls_wR_factor_ref 0.0475
_reflns_number_gt 25151
_reflns_number_total 27379
_reflns_threshold_expression >2sigma(I)
_cod_data_source_file om400810v_si_002.cif
_cod_data_source_block 6
_cod_depositor_comments
;
The following automatic conversions were performed:

'_symmetry_cell_setting' value 'Monoclinic' changed to 'monoclinic'
according to /home/saulius/struct/CIF-dictionaries/cif_core.dic
dictionary named 'cif_core.dic' version 2.4.2 from 2011-04-26.

Automatic conversion script
Id: cif_fix_values 1891 2012-01-12 08:04:46Z andrius 
;
_cod_original_sg_symbol_H-M P2(1)/c
_cod_database_code 4081682

loop_
_symmetry_equiv_pos_as_xyz
'x, y, z'
'-x, y+1/2, -z+1/2'
'-x, -y, -z'
'x, -y-1/2, z-1/2'

loop_
_atom_site_label
_atom_site_type_symbol
_atom_site_fract_x
_atom_site_fract_y
_atom_site_fract_z
_atom_site_U_iso_or_equiv
_atom_site_adp_type
_atom_site_occupancy
_atom_site_symmetry_multiplicity
_atom_site_calc_flag
_atom_site_refinement_flags
N1S N 0.7121(2) 1.04376(7) 0.07497(18) 0.0474(4) Uani 1 1 d .
B1 B 0.77243(12) 1.06091(5) 0.55797(11) 0.01537(17) Uani 1 1 d .
P1 P 1.26385(2) 1.147252(9) 0.20109(2) 0.00776(3) Uani 1 1 d .
Re1 Re 1.395005(3) 1.066808(1) 0.211961(3) 0.00836(1) Uani 1 1 d .
F1 F 0.70584(9) 1.10772(3) 0.55892(9) 0.02755(17) Uani 1 1 d .
F2 F 0.70586(9) 1.03496(3) 0.44993(7) 0.02678(16) Uani 1 1 d .
F3 F 0.90070(9) 1.07272(4) 0.56978(9) 0.02879(18) Uani 1 1 d .
F4 F 0.77588(10) 1.02970(3) 0.65320(8) 0.02637(16) Uani 1 1 d .
O1 O 1.54490(12) 0.96135(4) 0.23504(9) 0.0267(2) Uani 1 1 d .
O2 O 1.12508(10) 1.00571(4) 0.10234(9) 0.02363(17) Uani 1 1 d .
O3 O 1.38752(10) 1.08249(4) -0.04775(7) 0.02033(15) Uani 1 1 d .
O4 O 1.66087(8) 1.13064(4) 0.29009(8) 0.01798(13) Uani 1 1 d .
O5 O 1.43483(9) 1.05402(3) 0.48481(7) 0.01571(12) Uani 1 1 d .
O6 O 1.48428(7) 1.16748(3) 0.42263(6) 0.01192(10) Uani 1 1 d D
H1 H 1.5622(14) 1.1659(7) 0.4714(15) 0.014 Uiso 1 1 d D
C1 C 1.49164(12) 1.00015(4) 0.22568(9) 0.01617(15) Uani 1 1 d .
C1S C 0.86179(19) 0.98686(7) 0.25408(19) 0.0410(4) Uani 1 1 d .
H1S1 H 0.8465 0.9964 0.3264 0.062 Uiso 1 1 calc R
H1S2 H 0.9556 0.9924 0.2684 0.062 Uiso 1 1 calc R
H1S3 H 0.8389 0.9500 0.2350 0.062 Uiso 1 1 calc R
C2 C 1.22215(10) 1.02737(4) 0.14558(9) 0.01415(14) Uani 1 1 d .
C2S C 0.77911(17) 1.01925(6) 0.15367(16) 0.0307(3) Uani 1 1 d .
C3 C 1.38697(10) 1.07660(4) 0.04531(8) 0.01297(13) Uani 1 1 d .
C4 C 1.56634(9) 1.10734(4) 0.26672(8) 0.01204(12) Uani 1 1 d .
C5 C 1.41752(9) 1.05821(3) 0.38689(8) 0.01095(12) Uani 1 1 d .
C10 C 1.32973(12) 1.34931(4) 0.13423(10) 0.01780(17) Uani 1 1 d .
H10A H 1.2825 1.3390 0.0501 0.027 Uiso 1 1 calc R
H10B H 1.4081 1.3700 0.1418 0.027 Uiso 1 1 calc R
H10C H 1.2706 1.3702 0.1605 0.027 Uiso 1 1 calc R
C11 C 1.35073(8) 1.20928(3) 0.24542(7) 0.00898(11) Uani 1 1 d .
C12 C 1.45815(8) 1.21263(3) 0.35742(7) 0.00901(10) Uani 1 1 d .
C13 C 1.52714(8) 1.25999(3) 0.39761(7) 0.00943(11) Uani 1 1 d .
C14 C 1.48045(9) 1.30309(3) 0.32185(8) 0.01133(12) Uani 1 1 d .
H14 H 1.5247 1.3355 0.3470 0.014 Uiso 1 1 calc R
C15 C 1.37269(9) 1.30131(3) 0.21146(8) 0.01135(12) Uani 1 1 d .
C16 C 1.30798(9) 1.25394(3) 0.17410(8) 0.01055(11) Uani 1 1 d .
H16 H 1.2340 1.2518 0.0994 0.013 Uiso 1 1 calc R
C21 C 1.14889(9) 1.15513(3) 0.04500(8) 0.01036(11) Uani 1 1 d .
C22 C 1.01761(10) 1.13789(4) 0.00879(9) 0.01536(14) Uani 1 1 d .
H22 H 0.9839 1.1276 0.0673 0.018 Uiso 1 1 calc R
C23 C 0.93612(11) 1.13575(5) -0.11324(10) 0.02082(19) Uani 1 1 d .
H23 H 0.8471 1.1238 -0.1374 0.025 Uiso 1 1 calc R
C24 C 0.98369(13) 1.15087(5) -0.19955(10) 0.02039(19) Uani 1 1 d .
H24 H 0.9276 1.1493 -0.2825 0.024 Uiso 1 1 calc R
C25 C 1.11401(12) 1.16838(4) -0.16407(9) 0.01721(16) Uani 1 1 d .
H25 H 1.1469 1.1789 -0.2230 0.021 Uiso 1 1 calc R
C26 C 1.19637(10) 1.17053(4) -0.04264(8) 0.01329(13) Uani 1 1 d .
H26 H 1.2853 1.1825 -0.0190 0.016 Uiso 1 1 calc R
C31 C 1.15614(9) 1.14672(3) 0.28498(8) 0.01020(11) Uani 1 1 d .
C32 C 1.12338(10) 1.10102(4) 0.33039(9) 0.01296(13) Uani 1 1 d .
H32 H 1.1586 1.0685 0.3188 0.016 Uiso 1 1 calc R
C33 C 1.03923(11) 1.10304(4) 0.39260(10) 0.01618(15) Uani 1 1 d .
H33 H 1.0180 1.0719 0.4241 0.019 Uiso 1 1 calc R
C34 C 0.98616(10) 1.15047(5) 0.40887(10) 0.01719(16) Uani 1 1 d .
H34 H 0.9286 1.1517 0.4512 0.021 Uiso 1 1 calc R
C35 C 1.01749(11) 1.19599(4) 0.36314(11) 0.01728(16) Uani 1 1 d .
H35 H 0.9809 1.2284 0.3737 0.021 Uiso 1 1 calc R
C36 C 1.10234(10) 1.19423(4) 0.30192(9) 0.01384(14) Uani 1 1 d .
H36 H 1.1240 1.2255 0.2713 0.017 Uiso 1 1 calc R
C101 C 1.65077(9) 1.26487(4) 0.51567(8) 0.01107(12) Uani 1 1 d .
C102 C 1.76598(10) 1.23378(4) 0.50393(10) 0.01643(15) Uani 1 1 d .
H10D H 1.7832 1.2468 0.4348 0.025 Uiso 1 1 calc R
H10E H 1.7421 1.1967 0.4921 0.025 Uiso 1 1 calc R
H10F H 1.8460 1.2380 0.5773 0.025 Uiso 1 1 calc R
C103 C 1.69649(11) 1.32181(4) 0.54137(10) 0.01702(16) Uani 1 1 d .
H10G H 1.6238 1.3431 0.5456 0.026 Uiso 1 1 calc R
H10H H 1.7218 1.3349 0.4768 0.026 Uiso 1 1 calc R
H10I H 1.7731 1.3238 0.6182 0.026 Uiso 1 1 calc R
C104 C 1.62401(11) 1.24571(5) 0.62524(9) 0.01720(16) Uani 1 1 d .
H10J H 1.7027 1.2520 0.6988 0.026 Uiso 1 1 calc R
H10K H 1.6044 1.2082 0.6171 0.026 Uiso 1 1 calc R
H10L H 1.5479 1.2647 0.6296 0.026 Uiso 1 1 calc R

loop_
_atom_site_aniso_label
_atom_site_aniso_U_11
_atom_site_aniso_U_22
_atom_site_aniso_U_33
_atom_site_aniso_U_23
_atom_site_aniso_U_13
_atom_site_aniso_U_12
N1S 0.0570(11) 0.0263(6) 0.0448(9) 0.0004(6) 0.0039(8) 0.0065(7)
B1 0.0144(4) 0.0146(4) 0.0140(4) 0.0039(3) 0.0021(3) -0.0016(3)
P1 0.00755(7) 0.00707(7) 0.00819(7) -0.00043(6) 0.00252(6) -0.00026(6)
Re1 0.00998(1) 0.00697(1) 0.00783(1) -0.00055(1) 0.00310(1) 0.00089(1)
F1 0.0244(4) 0.0193(3) 0.0306(4) 0.0018(3) 0.0015(3) 0.0060(3)
F2 0.0302(4) 0.0239(4) 0.0165(3) -0.0012(3) -0.0017(3) -0.0029(3)
F3 0.0186(3) 0.0404(5) 0.0295(4) -0.0017(4) 0.0117(3) -0.0074(3)
F4 0.0367(4) 0.0221(3) 0.0197(3) 0.0078(3) 0.0102(3) -0.0056(3)
O1 0.0421(6) 0.0170(3) 0.0230(4) 0.0032(3) 0.0147(4) 0.0165(4)
O2 0.0210(4) 0.0234(4) 0.0197(3) -0.0015(3) 0.0004(3) -0.0099(3)
O3 0.0291(4) 0.0223(4) 0.0121(3) -0.0003(3) 0.0107(3) 0.0030(3)
O4 0.0134(3) 0.0227(3) 0.0181(3) -0.0007(3) 0.0064(2) -0.0041(3)
O5 0.0216(3) 0.0149(3) 0.0110(2) 0.0006(2) 0.0067(2) -0.0005(2)
O6 0.0126(2) 0.0094(2) 0.0110(2) 0.00165(18) 0.00154(19) -0.00048(19)
C1 0.0228(4) 0.0130(3) 0.0132(3) 0.0004(3) 0.0073(3) 0.0056(3)
C1S 0.0326(8) 0.0290(7) 0.0426(9) 0.0017(6) -0.0063(7) -0.0042(6)
C2 0.0161(4) 0.0119(3) 0.0121(3) -0.0008(2) 0.0028(3) -0.0021(3)
C2S 0.0310(7) 0.0201(5) 0.0354(7) -0.0056(5) 0.0066(6) 0.0009(5)
C3 0.0158(3) 0.0122(3) 0.0111(3) -0.0013(2) 0.0053(3) 0.0017(3)
C4 0.0117(3) 0.0137(3) 0.0112(3) 0.0003(2) 0.0050(2) 0.0009(2)
C5 0.0131(3) 0.0086(3) 0.0111(3) -0.0001(2) 0.0047(2) 0.0003(2)
C10 0.0229(4) 0.0092(3) 0.0174(4) 0.0026(3) 0.0035(3) -0.0004(3)
C11 0.0090(3) 0.0073(2) 0.0099(3) -0.0006(2) 0.0027(2) -0.0004(2)
C12 0.0091(3) 0.0085(2) 0.0092(2) -0.0004(2) 0.0033(2) -0.0002(2)
C13 0.0094(3) 0.0093(3) 0.0098(3) -0.0016(2) 0.0040(2) -0.0011(2)
C14 0.0122(3) 0.0090(3) 0.0124(3) -0.0016(2) 0.0044(2) -0.0019(2)
C15 0.0131(3) 0.0081(3) 0.0121(3) -0.0001(2) 0.0040(2) -0.0004(2)
C16 0.0109(3) 0.0084(3) 0.0110(3) -0.0001(2) 0.0028(2) 0.0001(2)
C21 0.0101(3) 0.0099(3) 0.0094(3) -0.0004(2) 0.0020(2) 0.0002(2)
C22 0.0104(3) 0.0198(4) 0.0131(3) -0.0014(3) 0.0016(3) -0.0018(3)
C23 0.0137(4) 0.0270(5) 0.0153(4) -0.0033(3) -0.0015(3) -0.0014(3)
C24 0.0233(5) 0.0193(4) 0.0115(3) -0.0017(3) -0.0011(3) 0.0017(4)
C25 0.0254(5) 0.0141(3) 0.0106(3) 0.0008(3) 0.0053(3) 0.0015(3)
C26 0.0162(4) 0.0120(3) 0.0112(3) 0.0004(2) 0.0048(3) -0.0005(3)
C31 0.0093(3) 0.0106(3) 0.0112(3) -0.0011(2) 0.0047(2) -0.0006(2)
C32 0.0133(3) 0.0115(3) 0.0158(3) -0.0018(3) 0.0076(3) -0.0024(2)
C33 0.0157(4) 0.0172(4) 0.0195(4) -0.0017(3) 0.0111(3) -0.0040(3)
C34 0.0127(3) 0.0222(4) 0.0194(4) -0.0022(3) 0.0091(3) -0.0007(3)
C35 0.0155(4) 0.0176(4) 0.0221(4) -0.0009(3) 0.0109(3) 0.0037(3)
C36 0.0142(3) 0.0123(3) 0.0174(4) 0.0002(3) 0.0087(3) 0.0022(3)
C101 0.0101(3) 0.0129(3) 0.0100(3) -0.0024(2) 0.0035(2) -0.0022(2)
C102 0.0106(3) 0.0201(4) 0.0175(4) -0.0024(3) 0.0042(3) 0.0014(3)
C103 0.0162(4) 0.0150(4) 0.0163(4) -0.0044(3) 0.0025(3) -0.0049(3)
C104 0.0187(4) 0.0228(4) 0.0108(3) -0.0026(3) 0.0064(3) -0.0058(3)

loop_
_atom_type_symbol
_atom_type_description
_atom_type_scat_dispersion_real
_atom_type_scat_dispersion_imag
_atom_type_scat_source
C C 0.0033 0.0016 'International Tables Vol C Tables 4.2.6.8 and 6.1.1.4'
H H 0.0000 0.0000 'International Tables Vol C Tables 4.2.6.8 and 6.1.1.4'
B B 0.0013 0.0007 'International Tables Vol C Tables 4.2.6.8 and 6.1.1.4'
O O 0.0106 0.0060 'International Tables Vol C Tables 4.2.6.8 and 6.1.1.4'
F F 0.0171 0.0103 'International Tables Vol C Tables 4.2.6.8 and 6.1.1.4'
P P 0.1023 0.0942 'International Tables Vol C Tables 4.2.6.8 and 6.1.1.4'
Re Re -1.0185 7.2310 'International Tables Vol C Tables 4.2.6.8 and 6.1.1.4'
N N 0.0061 0.0033 'International Tables Vol C Tables 4.2.6.8 and 6.1.1.4'

loop_
_geom_angle_atom_site_label_1
_geom_angle_atom_site_label_2
_geom_angle_atom_site_label_3
_geom_angle
F3 B1 F4 109.74(10)
F3 B1 F2 109.99(11)
F4 B1 F2 109.68(9)
F3 B1 F1 108.54(10)
F4 B1 F1 109.51(11)
F2 B1 F1 109.35(9)
C11 P1 C31 102.57(4)
C11 P1 C21 106.16(4)
C31 P1 C21 103.86(4)
C11 P1 Re1 119.00(3)
C31 P1 Re1 116.51(3)
C21 P1 Re1 107.37(3)
C1 Re1 C3 90.42(4)
C1 Re1 C2 89.26(5)
C3 Re1 C2 89.59(4)
C1 Re1 C4 91.18(4)
C3 Re1 C4 86.52(4)
C2 Re1 C4 176.09(4)
C1 Re1 C5 88.45(4)
C3 Re1 C5 175.83(4)
C2 Re1 C5 94.41(4)
C4 Re1 C5 89.49(4)
C1 Re1 P1 175.96(3)
C3 Re1 P1 92.43(3)
C2 Re1 P1 87.91(3)
C4 Re1 P1 91.84(3)
C5 Re1 P1 88.90(3)
O1 C1 Re1 178.10(11)
O2 C2 Re1 176.30(10)
N1S C2S C1S 178.4(2)
O3 C3 Re1 177.36(10)
O4 C4 Re1 175.70(9)
O5 C5 Re1 177.39(9)
C16 C11 C12 119.75(7)
C16 C11 P1 121.42(6)
C12 C11 P1 118.72(6)
O6 C12 C11 114.32(7)
O6 C12 C13 124.45(8)
C11 C12 C13 121.18(8)
C14 C13 C12 116.33(8)
C14 C13 C101 120.47(8)
C12 C13 C101 123.16(8)
C15 C14 C13 123.88(8)
C16 C15 C14 118.26(8)
C16 C15 C10 121.07(8)
C14 C15 C10 120.66(8)
C15 C16 C11 120.57(8)
C22 C21 C26 119.09(8)
C22 C21 P1 120.00(7)
C26 C21 P1 120.11(7)
C23 C22 C21 120.02(10)
C24 C23 C22 120.66(11)
C23 C24 C25 119.62(10)
C24 C25 C26 120.25(10)
C25 C26 C21 120.37(10)
C32 C31 C36 119.12(8)
C32 C31 P1 122.78(7)
C36 C31 P1 118.09(7)
C33 C32 C31 120.12(9)
C34 C33 C32 120.32(10)
C35 C34 C33 119.86(9)
C34 C35 C36 120.02(10)
C35 C36 C31 120.56(9)
C103 C101 C104 106.54(8)
C103 C101 C102 107.30(8)
C104 C101 C102 110.25(9)
C103 C101 C13 111.32(8)
C104 C101 C13 112.21(8)
C102 C101 C13 109.09(7)

loop_
_geom_bond_atom_site_label_1
_geom_bond_atom_site_label_2
_geom_bond_distance
N1S C2S 1.137(2)
B1 F3 1.3842(15)
B1 F4 1.3875(13)
B1 F2 1.3909(14)
B1 F1 1.4044(15)
P1 C11 1.8215(8)
P1 C31 1.8227(9)
P1 C21 1.8249(9)
P1 Re1 2.4832(2)
Re1 C1 1.9799(10)
Re1 C3 1.9927(9)
Re1 C2 2.0125(10)
Re1 C4 2.0134(10)
Re1 C5 2.0386(9)
O1 C1 1.1347(13)
O2 C2 1.1288(13)
O3 C3 1.1344(12)
O4 C4 1.1288(13)
O5 C5 1.1262(12)
O6 C12 1.3654(11)
C1S C2S 1.457(2)
C10 C15 1.5037(13)
C11 C16 1.3984(12)
C11 C12 1.4073(12)
C12 C13 1.4111(12)
C13 C14 1.3976(12)
C13 C101 1.5416(12)
C14 C15 1.3949(13)
C15 C16 1.3885(12)
C21 C22 1.3976(13)
C21 C26 1.4012(13)
C22 C23 1.3952(15)
C23 C24 1.3854(19)
C24 C25 1.3911(18)
C25 C26 1.3917(14)
C31 C32 1.3960(13)
C31 C36 1.4002(13)
C32 C33 1.3929(14)
C33 C34 1.3920(16)
C34 C35 1.3880(16)
C35 C36 1.3898(14)
C101 C103 1.5341(14)
C101 C104 1.5392(13)
C101 C102 1.5399(14)

loop_
_geom_hbond_atom_site_label_D
_geom_hbond_atom_site_label_H
_geom_hbond_atom_site_label_A
_geom_hbond_distance_DH
_geom_hbond_distance_HA
_geom_hbond_distance_DA
_geom_hbond_angle_DHA
_geom_hbond_site_symmetry_A
O6 H1 F1 0.827(14) 2.124(16) 2.7956(11) 138.3(17) 1_655
